data_2015226
loop_
_publ_author_name
'Mar\'ia Gabriela-Ballinas-L\'opez'
'Itzia I. Padilla-Mart\'inez'
'Francisco J. Mart\'inez-Mart\'inez'
'Herbert H\"opfl'
'Efr\'en V. Garc\'ia-B\'aez'

_publ_section_title
;
 Facial \p&#x00B7;&#x00B7;&#x00B7;Cl&#x00B7;&#x00B7;&#x00B7;\p
 interactions as the directing motif of the supramolecular structures
 of Mg^2+^ and Ca^2+^ bis[hydrotris(pyrazolyl)borate] chloroform
 disolvates
;
_journal_coeditor_code BM1623
_journal_issue 4
_journal_name_full 'Acta Crystallographica Section C'
_journal_page_first m132
_journal_page_last m135
_journal_paper_doi 10.1107/S0108270106002575
_journal_volume 62
_journal_year 2006
_chemical_formula_iupac '[Ca (C9 H10 B N6)2], 2C H Cl3'
_chemical_formula_moiety 'C18 H20 B2 Ca N12, 2C H Cl3'
_chemical_formula_sum 'C20 H22 B2 Ca Cl6 N12'
_chemical_formula_weight 704.90
_chemical_name_systematic
;
bis[hydrotris(pyrazolyl)borato]calcium(II) chloroform disolvate
;
_space_group_IT_number 205
_symmetry_cell_setting cubic
_symmetry_space_group_name_Hall '-P 2ac 2ab 3'
_symmetry_space_group_name_H-M 'P a -3'
_atom_sites_solution_hydrogens geom
_atom_sites_solution_primary direct
_atom_sites_solution_secondary difmap
_audit_creation_method SHELXL97
_cell_angle_alpha 90.00
_cell_angle_beta 90.00
_cell_angle_gamma 90.00
_cell_formula_units_Z 4
_cell_length_a 14.6697(9)
_cell_length_b 14.6697(9)
_cell_length_c 14.6697(9)
_cell_measurement_reflns_used 600
_cell_measurement_temperature 100(2)
_cell_measurement_theta_max 25
_cell_measurement_theta_min 20
_cell_volume 3156.9(3)
_computing_cell_refinement 'SAINT (Bruker, 2000)'
_computing_data_collection 'SMART (Bruker, 2000)'
_computing_data_reduction SAINT
_computing_molecular_graphics 'Mercury 1.4 (Bruno <i>et al.</i>,  2002)'
_computing_publication_material 'SHELXL97 and WINGX-2003 (Farrugia, 1999)'
_computing_structure_refinement 'SHELXL97 (Sheldrick, 1997)'
_computing_structure_solution 'SHELXS97 (Sheldrick, 1997)'
_diffrn_ambient_temperature 100(2)
_diffrn_measured_fraction_theta_full 0.983
_diffrn_measured_fraction_theta_max 0.983
_diffrn_measurement_device 'Bruker SMART CCD area-detector'
_diffrn_measurement_method '\f and \w scans'
_diffrn_radiation_monochromator graphite
_diffrn_radiation_type MoK\a
_diffrn_radiation_wavelength 0.71073
_diffrn_reflns_av_R_equivalents 0.0329
_diffrn_reflns_av_sigmaI/netI 0.0137
_diffrn_reflns_limit_h_max 18
_diffrn_reflns_limit_h_min -18
_diffrn_reflns_limit_k_max 12
_diffrn_reflns_limit_k_min -18
_diffrn_reflns_limit_l_max 18
_diffrn_reflns_limit_l_min -19
_diffrn_reflns_number 17681
_diffrn_reflns_theta_full 28.26
_diffrn_reflns_theta_max 28.26
_diffrn_reflns_theta_min 2.40
_diffrn_standards_decay_% 5
_diffrn_standards_number 0
_exptl_absorpt_coefficient_mu 0.741
_exptl_absorpt_correction_T_max 0.8659
_exptl_absorpt_correction_T_min 0.8082
_exptl_absorpt_correction_type multi-scan
_exptl_absorpt_process_details '(SADABS; Sheldrick, 1996)'
_exptl_crystal_colour colorless
_exptl_crystal_density_diffrn 1.483
_exptl_crystal_density_method 'not measured'
_exptl_crystal_description block
_exptl_crystal_F_000 1432
_exptl_crystal_size_max 0.3
_exptl_crystal_size_mid 0.2
_exptl_crystal_size_min 0.2
_refine_diff_density_max 0.44
_refine_diff_density_min -0.40
_refine_ls_extinction_method none
_refine_ls_goodness_of_fit_ref 1.308
_refine_ls_hydrogen_treatment constr
_refine_ls_matrix_type full
_refine_ls_number_parameters 63
_refine_ls_number_reflns 1293
_refine_ls_number_restraints 0
_refine_ls_restrained_S_all 1.308
_refine_ls_R_factor_all 0.0521
_refine_ls_R_factor_gt 0.0514
_refine_ls_shift/su_max 0.000
_refine_ls_shift/su_mean 0.000
_refine_ls_structure_factor_coef Fsqd
_refine_ls_weighting_details 'calc w=1/[\s^2^(Fo^2^)+(0.0316P)^2^+4.1829P] where P=(Fo^2^+2Fc^2^)/3'
_refine_ls_weighting_scheme calc
_refine_ls_wR_factor_gt 0.1082
_refine_ls_wR_factor_ref 0.1085
_reflns_number_gt 1272
_reflns_number_total 1293
_reflns_threshold_expression I>2\s(I)
_cod_data_source_file bm1623.cif
_cod_data_source_block II
_cod_depositor_comments
;
The following automatic conversions were performed:
'_symmetry_cell_setting' value 'Cubic' changed to 'cubic' according to
'/home/saulius/struct/CIF-dictionaries/cif_core.dic' dictionary named
'cif_core.dic' version 2.4.1 from 2010-06-29.

Automatic conversion script
Id: cif_fix_enum 1527 2010-12-29 10:47:43Z saulius 

The following automatic conversions were performed:

'_symmetry_cell_setting' value 'Cubic' changed to 'cubic' according
to /home/saulius/struct/CIF-dictionaries/cif_core.dic dictionary
named 'cif_core.dic' version 2.4.1 from 2010-06-29.

Automatic conversion script
Id: cif_fix_values 1715 2011-07-08 13:25:40Z adriana 
;
_cod_database_code 2015226

loop_
_symmetry_equiv_pos_site_id
_symmetry_equiv_pos_as_xyz
1 x,y,z
2 1/2-x,-y,1/2+z
3 1/2+x,1/2-y,-z
4 -x,1/2+y,1/2-z
5 z,x,y
6 1/2-z,-x,1/2+y
7 1/2+z,1/2-x,-y
8 -z,1/2+x,1/2-y
9 y,z,x
10 1/2+y,1/2-z,-x
11 -y,1/2+z,1/2-x
12 1/2-y,-z,1/2+x
13 -x,-y,-z
14 1/2+x,y,1/2-z
15 1/2-x,1/2+y,z
16 x,1/2-y,1/2+z
17 -z,-x,-y
18 1/2+z,x,1/2-y
19 1/2-z,1/2+x,y
20 z,1/2-x,1/2+y
21 -y,-z,-x
22 1/2-y,1/2+z,x
23 y,1/2-z,1/2+x
24 1/2+y,z,1/2-x

loop_
_atom_site_aniso_label
_atom_site_aniso_U_11
_atom_site_aniso_U_22
_atom_site_aniso_U_33
_atom_site_aniso_U_12
_atom_site_aniso_U_13
_atom_site_aniso_U_23
Ca 0.0141(2) 0.0141(2) 0.0141(2) -0.0023(2) -0.0023(2) -0.0023(2)
N1 0.0184(9) 0.0214(9) 0.0177(9) -0.0059(7) -0.0014(7) 0.0005(7)
N2 0.0151(8) 0.0167(8) 0.0125(8) -0.0001(6) -0.0001(6) -0.0002(6)
C3 0.0241(11) 0.0239(10) 0.0141(9) -0.0014(9) -0.0011(8) -0.0022(8)
C4 0.0287(12) 0.0282(12) 0.0167(10) -0.0036(9) 0.0038(9) 0.0027(9)
C5 0.0215(10) 0.0255(11) 0.0205(10) -0.0057(9) 0.0022(8) 0.0030(8)
B1 0.0146(7) 0.0146(7) 0.0146(7) -0.0013(8) -0.0013(8) -0.0013(8)
Cl1 0.0416(4) 0.0370(4) 0.0341(3) -0.0098(3) 0.0157(3) -0.0097(3)
C6 0.0237(8) 0.0237(8) 0.0237(8) -0.0017(9) -0.0017(9) -0.0017(9)

loop_
_atom_site_type_symbol
_atom_site_label
_atom_site_fract_x
_atom_site_fract_y
_atom_site_fract_z
_atom_site_U_iso_or_equiv
_atom_site_thermal_displace_type
_atom_site_occupancy
Ca Ca 0.50000 0.50000 0.50000 0.01410(10) Uani 1.000
N N1 0.48740(12) 0.48337(13) 0.33608(12) 0.0192(5) Uani 1.000
N N2 0.42579(11) 0.42280(11) 0.30197(11) 0.0148(5) Uani 1.000
C C3 0.42747(16) 0.42495(15) 0.21011(14) 0.0207(6) Uani 1.000
C C4 0.49139(16) 0.48835(16) 0.18296(15) 0.0245(7) Uani 1.000
C C5 0.52681(15) 0.52263(16) 0.26431(15) 0.0225(6) Uani 1.000
B B1 0.36350(15) 0.36350(15) 0.36350(15) 0.0146(4) Uani 1.000
Cl Cl1 0.28142(5) 0.21172(5) 0.12085(5) 0.0376(2) Uani 1.000
C C6 0.18308(16) 0.18308(16) 0.18308(16) 0.0237(5) Uani 1.000
H H1 0.32493 0.32493 0.32493 0.0175 Uiso 1.000
H H3 0.39159 0.38966 0.17156 0.0248 Uiso 1.000
H H4 0.50730 0.50458 0.12378 0.0294 Uiso 1.000
H H5 0.57195 0.56700 0.26794 0.0270 Uiso 1.000
H H6 0.14451 0.14451 0.14451 0.0284 Uiso 1.000

loop_
_atom_type_symbol
_atom_type_description
_atom_type_scat_dispersion_real
_atom_type_scat_dispersion_imag
_atom_type_scat_source
C C 0.0033 0.0016 'International Tables Vol C Tables 4.2.6.8 and 6.1.1.4'
H H 0.0000 0.0000 'International Tables Vol C Tables 4.2.6.8 and 6.1.1.4'
B B 0.0013 0.0007 'International Tables Vol C Tables 4.2.6.8 and 6.1.1.4'
N N 0.0061 0.0033 'International Tables Vol C Tables 4.2.6.8 and 6.1.1.4'
Cl Cl 0.1484 0.1585 'International Tables Vol C Tables 4.2.6.8 and 6.1.1.4'
Ca Ca 0.2262 0.3064 'International Tables Vol C Tables 4.2.6.8 and 6.1.1.4'

loop_
_geom_angle_atom_site_label_1
_geom_angle_atom_site_label_2
_geom_angle_atom_site_label_3
_geom_angle_site_symmetry_3
_geom_angle
_geom_angle_publ_flag
N1 Ca N1 5_555 79.45(6) yes
Ca N1 N2 . 118.72(12) yes
Ca N1 C5 . 135.03(15) yes
N2 N1 C5 . 106.23(17) no
N1 N2 C3 . 109.86(17) no
N1 N2 B1 . 122.87(16) no
C3 N2 B1 . 127.26(17) no
N2 C3 C4 . 108.47(19) no
C3 C4 C5 . 104.43(19) no
N1 C5 C4 . 111.0(2) no
N2 C3 H3 . 126.00 no
C4 C3 H3 . 126.00 no
C3 C4 H4 . 128.00 no
C5 C4 H4 . 128.00 no
C4 C5 H5 . 124.00 no
N1 C5 H5 . 124.00 no
N2 B1 N2 9_555 109.80(16) no
N2 B1 H1 . 109.00 no
Cl1 C6 Cl1 5_555 110.74(13) no
Cl1 C6 H6 . 108.00 no

loop_
_geom_bond_atom_site_label_1
_geom_bond_atom_site_label_2
_geom_bond_distance
_geom_bond_publ_flag
Ca N1 2.4241(18) yes
N1 C5 1.332(3) no
N1 N2 1.363(2) no
N2 C3 1.348(3) no
N2 B1 1.551(3) no
C3 C4 1.380(3) no
C4 C5 1.395(3) no
C3 H3 0.9300 no
C4 H4 0.9300 no
C5 H5 0.9300 no
C6 H6 0.9800 no
B1 H1 0.9800 no
Cl1 C6 1.758(2) no

loop_
_geom_contact_atom_site_label_1
_geom_contact_atom_site_label_2
_geom_contact_distance
_geom_contact_site_symmetry_2
_geom_contact_publ_flag
N1 N1 3.098(3) 5_555 no
N1 N2 3.120(2) 5_555 no
N1 N1 3.098(3) 9_555 no
N1 N2 3.116(2) 9_555 no
N2 N1 3.116(2) 5_555 no
N2 N1 3.120(2) 9_555 no
C4 H6 3.0900 15_555 no
C4 H6 3.0900 19_555 no
C4 H6 3.0900 22_555 no
C4 H4 3.0600 23_554 no
H4 C4 3.0600 18_555 no
H4 H4 2.5400 18_555 no
H4 H4 2.5400 23_554 no
H6 C4 3.0900 15_545 no
H6 C4 3.0900 20_554 no
H6 C4 3.0900 24_455 no

loop_
_geom_torsion_atom_site_label_1
_geom_torsion_atom_site_label_2
_geom_torsion_atom_site_label_3
_geom_torsion_atom_site_label_4
_geom_torsion_site_symmetry_1
_geom_torsion_site_symmetry_4
_geom_torsion
_geom_torsion_publ_flag
N1 Ca N1 N2 5_555 . -40.39(14) no
N1 Ca N1 N2 9_555 . 40.70(14) no
N1 Ca N1 N2 17_666 . 139.61(14) no
N1 Ca N1 N2 21_666 . -139.30(14) no
N1 Ca N1 C5 5_555 . 137.7(2) no
N1 Ca N1 C5 9_555 . -141.3(2) no
N1 Ca N1 C5 17_666 . -42.4(2) no
N1 Ca N1 C5 21_666 . 38.8(2) no
Ca N1 N2 C3 . . 178.57(14) no
Ca N1 N2 B1 . . -0.3(2) no
C5 N1 N2 C3 . . 0.0(2) no
C5 N1 N2 B1 . . -178.87(18) no
Ca N1 C5 C4 . . -178.12(16) no
N2 N1 C5 C4 . . 0.1(2) no
N1 N2 C3 C4 . . -0.1(2) no
N1 N2 B1 N2 . 5_555 60.6(2) no
B1 N2 C3 C4 . . 178.71(19) no
C3 N2 B1 N2 . 9_555 121.1(2) no
C3 N2 B1 N2 . 5_555 -118.1(2) no
N1 N2 B1 N2 . 9_555 -60.2(2) no
N2 C3 C4 C5 . . 0.2(3) no
C3 C4 C5 N1 . . -0.2(3) no
